data_4505079
loop_
_publ_author_name
'Liu, Cai-Ming'
'Huang, Yong-Hong'
'Zhang, De-Qing'
'Gao, Song'
'Jiang, Feng-Chi'
'Zhang, Jian-Ying'
'Zhu, Dao-Ben'

_publ_section_title
;
 Bis(ethylenedithio)tetrathiafulvalene Radical Salts with Anderson Type
 Heteropolymolybdates Containing Tris(alkoxo) Ligands
;
_journal_issue 4
_journal_name_full 'Crystal Growth &amp; Design'
_journal_page_first 1531
_journal_paper_doi 10.1021/cg050004l
_journal_volume 5
_journal_year 2005
_chemical_formula_sum 'C60 H58 Mn Mo6 O31 S40'
_chemical_formula_weight 3188.04
_chemical_name_systematic
; 
 ? 
;
_space_group_IT_number 2
_symmetry_cell_setting triclinic
_symmetry_space_group_name_Hall '-P 1'
_symmetry_space_group_name_H-M 'P -1'
_atom_sites_solution_hydrogens geom
_atom_sites_solution_primary direct
_atom_sites_solution_secondary difmap
_audit_creation_method SHELXL-97
_cell_angle_alpha 99.53(3)
_cell_angle_beta 100.79(3)
_cell_angle_gamma 99.37(3)
_cell_formula_units_Z 1
_cell_length_a 9.427(2)
_cell_length_b 12.546(3)
_cell_length_c 22.514(5)
_cell_measurement_temperature 150(2)
_cell_volume 2527.4(11)
_computing_cell_refinement 'RAPID AUTO (Rigaku, 2001)'
_computing_data_collection 'RAPID AUTO (Rigaku, 2001)'
_computing_data_reduction 'RAPID AUTO (Rigaku, 2001)'
_computing_molecular_graphics 'SHELXL (Siemens, 1994)'
_computing_publication_material 'SHELXL (Siemens, 1994)'
_computing_structure_refinement 'SHELXL-97 (Sheldrick, 1997)'
_computing_structure_solution 'SHELXS-97 (Sheldrick, 1990)'
_diffrn_ambient_temperature 150(2)
_diffrn_measured_fraction_theta_full 0.947
_diffrn_measured_fraction_theta_max 0.947
_diffrn_measurement_device_type 'Rigaku R-AXIS RAPID IP'
_diffrn_measurement_method Oscillation
_diffrn_radiation_monochromator graphite
_diffrn_radiation_source 'fine-focus sealed tube'
_diffrn_radiation_type MoK\a
_diffrn_radiation_wavelength 0.71073
_diffrn_reflns_av_R_equivalents 0.0805
_diffrn_reflns_av_sigmaI/netI 0.3418
_diffrn_reflns_limit_h_max 12
_diffrn_reflns_limit_h_min -12
_diffrn_reflns_limit_k_max 16
_diffrn_reflns_limit_k_min -16
_diffrn_reflns_limit_l_max 29
_diffrn_reflns_limit_l_min -29
_diffrn_reflns_number 16250
_diffrn_reflns_theta_full 27.47
_diffrn_reflns_theta_max 27.47
_diffrn_reflns_theta_min 0.94
_exptl_absorpt_coefficient_mu 1.742
_exptl_absorpt_correction_T_max 1.2013
_exptl_absorpt_correction_T_min 0.7859
_exptl_absorpt_correction_type psi-scan
_exptl_crystal_colour 'Dark brown'
_exptl_crystal_density_diffrn 2.095
_exptl_crystal_density_meas Empirical
_exptl_crystal_density_method 'not measured'
_exptl_crystal_description 'Thin plate'
_exptl_crystal_F_000 1583
_exptl_crystal_size_max 0.31
_exptl_crystal_size_mid 0.23
_exptl_crystal_size_min 0.02
_refine_diff_density_max 1.073
_refine_diff_density_min -1.100
_refine_diff_density_rms 0.250
_refine_ls_extinction_coef 0.00322(17)
_refine_ls_extinction_expression Fc^*^=kFc[1+0.001xFc^2^\l^3^/sin(2\q)]^-1/4^
_refine_ls_extinction_method SHELXL
_refine_ls_goodness_of_fit_ref 0.675
_refine_ls_hydrogen_treatment mixed
_refine_ls_matrix_type full
_refine_ls_number_parameters 629
_refine_ls_number_reflns 10957
_refine_ls_number_restraints 6
_refine_ls_restrained_S_all 0.675
_refine_ls_R_factor_all 0.1375
_refine_ls_R_factor_gt 0.0487
_refine_ls_shift/su_max 0.001
_refine_ls_shift/su_mean 0.000
_refine_ls_structure_factor_coef Fsqd
_refine_ls_weighting_details 'calc w=1/[\s^2^(Fo^2^)+(0.0654P)^2^+0.0000P] where P=(Fo^2^+2Fc^2^)/3'
_refine_ls_weighting_scheme calc
_refine_ls_wR_factor_gt 0.1067
_refine_ls_wR_factor_ref 0.1488
_reflns_number_gt 3845
_reflns_number_total 10957
_reflns_threshold_expression >2sigma(I)
_cod_data_source_file cg050004lsi20050106_030312.cif
_cod_data_source_block 1
_cod_depositor_comments
;
The following automatic conversions were performed:

'_symmetry_cell_setting' value 'Triclinic' changed to 'triclinic'
according to /home/saulius/struct/CIF-dictionaries/cif_core.dic
dictionary named 'cif_core.dic' version 2.4.1 from
2010-06-29.

'_exptl_absorpt_correction_type' value 'PSI scan'
changed to 'psi-scan' according to
/home/saulius/struct/CIF-dictionaries/cif_core.dic dictionary named
'cif_core.dic' version 2.4.1 from 2010-06-29.

Automatic conversion script
Id: cif_fix_values 1715 2011-07-08 13:25:40Z adriana 
;
_cod_original_cell_volume 2527.4(10)
_cod_original_sg_symbol_H-M P-1
_cod_database_code 4505079

loop_
_symmetry_equiv_pos_as_xyz
'x, y, z'
'-x, -y, -z'

loop_
_atom_site_label
_atom_site_type_symbol
_atom_site_fract_x
_atom_site_fract_y
_atom_site_fract_z
_atom_site_U_iso_or_equiv
_atom_site_adp_type
_atom_site_occupancy
_atom_site_symmetry_multiplicity
_atom_site_calc_flag
_atom_site_refinement_flags
Mn1 Mn -1.0000 0.5000 0.0000 0.0133(5) Uani 1 2 d S
Mo1 Mo -1.00500(10) 0.34998(8) 0.10924(4) 0.0227(3) Uani 1 1 d .
Mo2 Mo -1.10740(10) 0.59315(8) 0.12847(4) 0.0217(3) Uani 1 1 d .
Mo3 Mo -1.11084(10) 0.74052(8) 0.01732(4) 0.0221(3) Uani 1 1 d .
S1 S -0.3248(3) 0.9734(2) 0.74812(12) 0.0235(7) Uani 1 1 d .
S2 S -0.0355(3) 0.8405(2) 0.72451(13) 0.0292(7) Uani 1 1 d .
S3 S -0.4176(3) 0.9187(2) 0.61170(11) 0.0205(6) Uani 1 1 d .
S4 S -0.1746(3) 0.8068(2) 0.59374(12) 0.0225(7) Uani 1 1 d .
S5 S -0.5640(3) 0.8475(2) 0.46729(12) 0.0219(7) Uani 1 1 d .
S6 S -0.3296(3) 0.7274(2) 0.44754(12) 0.0215(6) Uani 1 1 d .
S7 S -0.7326(3) 0.7864(2) 0.33997(13) 0.0267(7) Uani 1 1 d .
S8 S -0.4555(3) 0.6382(2) 0.31543(12) 0.0243(7) Uani 1 1 d .
S9 S -1.1654(3) 0.5648(2) 0.65378(12) 0.0266(7) Uani 1 1 d .
S10 S -0.8823(3) 0.4252(2) 0.63299(12) 0.0244(7) Uani 1 1 d .
S11 S -1.3034(3) 0.4553(2) 0.52690(12) 0.0228(7) Uani 1 1 d .
S12 S -1.0665(3) 0.3388(2) 0.50679(12) 0.0213(6) Uani 1 1 d .
S13 S -1.4559(3) 0.3813(2) 0.38183(12) 0.0212(6) Uani 1 1 d .
S14 S -1.2254(3) 0.2580(2) 0.36304(11) 0.0199(6) Uani 1 1 d .
S15 S -1.5997(3) 0.3429(2) 0.24946(12) 0.0217(6) Uani 1 1 d .
S16 S -1.3208(3) 0.1962(2) 0.22886(12) 0.0246(7) Uani 1 1 d .
S17 S -1.0781(3) -0.1749(2) 0.28499(12) 0.0265(7) Uani 1 1 d .
S18 S -1.3566(3) -0.0286(2) 0.30982(12) 0.0243(7) Uani 1 1 d .
S19 S -0.9626(3) -0.0983(2) 0.41815(12) 0.0217(6) Uani 1 1 d .
S20 S -1.1948(3) 0.0237(2) 0.43821(12) 0.0204(6) Uani 1 1 d .
C1 C -0.1441(11) 0.9987(8) 0.7956(4) 0.022(3) Uani 1 1 d .
H1A H -0.0798 1.0528 0.7814 0.027 Uiso 1 1 calc R
H1B H -0.1473 1.0296 0.8376 0.027 Uiso 1 1 calc R
C2 C -0.0793(12) 0.8946(9) 0.7951(5) 0.034(3) Uani 1 1 d .
H2A H -0.1493 0.8381 0.8049 0.041 Uiso 1 1 calc R
H2B H 0.0095 0.9108 0.8275 0.041 Uiso 1 1 calc R
C3 C -0.2922(10) 0.9103(8) 0.6790(4) 0.015(2) Uani 1 1 d .
C4 C -0.1798(11) 0.8610(9) 0.6705(5) 0.021(3) Uani 1 1 d .
C5 C -0.3401(11) 0.8420(8) 0.5614(5) 0.018(2) Uani 1 1 d .
C6 C -0.4054(10) 0.8078(9) 0.4990(5) 0.020(3) Uani 1 1 d .
C7 C -0.5791(10) 0.7740(8) 0.3923(4) 0.017(2) Uani 1 1 d .
C8 C -0.4709(10) 0.7196(9) 0.3834(4) 0.019(3) Uani 1 1 d .
C9 C -0.6887(11) 0.7330(8) 0.2683(4) 0.022(3) Uani 1 1 d .
H9A H -0.7758 0.7217 0.2355 0.026 Uiso 1 1 calc R
H9B H -0.6134 0.7876 0.2601 0.026 Uiso 1 1 calc R
C10 C -0.6342(10) 0.6249(8) 0.2667(4) 0.021(3) Uani 1 1 d .
H10A H -0.6308 0.5950 0.2245 0.025 Uiso 1 1 calc R
H10B H -0.7046 0.5726 0.2792 0.025 Uiso 1 1 calc R
C11 C -1.0075(10) 0.5597(8) 0.7113(4) 0.020(2) Uani 1 1 d .
H11A H -0.9286 0.6202 0.7119 0.024 Uiso 1 1 calc R
H11B H -1.0328 0.5714 0.7514 0.024 Uiso 1 1 calc R
C12 C -0.9503(11) 0.4536(9) 0.7025(4) 0.025(3) Uani 1 1 d .
H12A H -1.0290 0.3928 0.7019 0.031 Uiso 1 1 calc R
H12B H -0.8715 0.4569 0.7377 0.031 Uiso 1 1 calc R
C13 C -1.1522(10) 0.4745(8) 0.5883(4) 0.014(2) Uani 1 1 d .
C14 C -1.0403(10) 0.4225(8) 0.5801(4) 0.017(2) Uani 1 1 d .
C15 C -1.2295(10) 0.3730(8) 0.4738(5) 0.018(2) Uani 1 1 d .
C16 C -1.2973(10) 0.3410(9) 0.4137(5) 0.022(3) Uani 1 1 d .
C17 C -1.4593(10) 0.3201(8) 0.3048(4) 0.014(2) Uani 1 1 d .
C18 C -1.3533(10) 0.2653(8) 0.2967(4) 0.015(2) Uani 1 1 d U
C19 C -1.5083(14) 0.3274(12) 0.1871(5) 0.052(4) Uani 1 1 d .
H19A H -1.5744 0.3364 0.1506 0.063 Uiso 1 1 calc R
H19B H -1.4234 0.3875 0.1964 0.063 Uiso 1 1 calc R
C20 C -1.4587(13) 0.2265(11) 0.1721(5) 0.041(4) Uani 1 1 d .
H20A H -1.4212 0.2274 0.1348 0.050 Uiso 1 1 calc R
H20B H -1.5436 0.1663 0.1623 0.050 Uiso 1 1 calc R
C21 C -1.2183(15) -0.141(2) 0.2332(6) 0.134(10) Uani 1 1 d .
H21A H -1.1658 -0.0991 0.2085 0.160 Uiso 1 1 calc R
H21B H -1.2665 -0.2106 0.2059 0.160 Uiso 1 1 calc R
C22 C -1.3230(18) -0.0919(14) 0.2399(5) 0.082(6) Uani 1 1 d .
H22A H -1.4125 -0.1454 0.2195 0.098 Uiso 1 1 calc R
H22B H -1.3163 -0.0353 0.2154 0.098 Uiso 1 1 calc R
C23 C -1.0990(11) -0.1013(8) 0.3529(4) 0.019(2) Uani 1 1 d .
C24 C -1.2077(11) -0.0464(9) 0.3628(5) 0.023(3) Uani 1 1 d .
C25 C -1.0343(10) -0.0177(9) 0.4689(4) 0.017(2) Uani 1 1 d .
C26 C -0.6922(10) 0.6139(8) 0.0556(4) 0.016(2) Uani 1 1 d .
C27 C -0.7086(10) 0.6123(8) -0.0135(4) 0.019(2) Uani 1 1 d .
H27A H -0.6868 0.6879 -0.0190 0.023 Uiso 1 1 calc R
H27B H -0.6350 0.5752 -0.0278 0.023 Uiso 1 1 calc R
C28 C -0.7116(9) 0.4989(8) 0.0712(4) 0.016(2) Uani 1 1 d .
H28A H -0.6406 0.4605 0.0556 0.019 Uiso 1 1 calc R
H28B H -0.6902 0.5067 0.1157 0.019 Uiso 1 1 calc R
C29 C -0.7930(9) 0.6833(8) 0.0843(4) 0.016(2) Uani 1 1 d .
H29A H -0.7686 0.6911 0.1288 0.020 Uiso 1 1 calc R
H29B H -0.7748 0.7565 0.0750 0.020 Uiso 1 1 calc R
C30 C -0.5316(10) 0.6754(9) 0.0870(4) 0.022(3) Uani 1 1 d .
H30A H -0.4642 0.6473 0.0637 0.026 Uiso 1 1 calc R
H30B H -0.5230 0.7533 0.0865 0.026 Uiso 1 1 calc R
O1 O -1.0347(7) 0.2495(6) 0.0338(3) 0.0267(19) Uani 1 1 d .
O2 O -1.2552(7) 0.5467(7) 0.1587(3) 0.032(2) Uani 1 1 d .
O3 O -1.1439(8) 0.2861(7) 0.1365(3) 0.041(2) Uani 1 1 d .
O4 O -1.0142(7) 0.7122(6) 0.1781(3) 0.0260(19) Uani 1 1 d .
O5 O -1.0365(8) 0.8595(6) 0.0713(3) 0.035(2) Uani 1 1 d .
O6 O -1.2112(6) 0.6495(6) 0.0637(3) 0.0210(17) Uani 1 1 d .
O7 O -1.2597(7) 0.7693(6) -0.0292(3) 0.030(2) Uani 1 1 d .
O8 O -0.9710(7) 0.5025(6) 0.1510(3) 0.0212(17) Uani 1 1 d .
O9 O -0.8469(8) 0.3220(7) 0.1504(3) 0.038(2) Uani 1 1 d .
O10 O -0.8506(7) 0.5597(6) -0.0523(3) 0.0188(17) Uani 1 1 d .
O11 O -0.8590(7) 0.4320(5) 0.0457(3) 0.0172(17) Uani 1 1 d .
O12 O -0.9479(6) 0.6337(6) 0.0613(3) 0.0162(16) Uani 1 1 d .
O13 O -0.4912(7) 0.6620(6) 0.1491(3) 0.0263(19) Uani 1 1 d .
H13A H -0.4232 0.6285 0.1524 0.040 Uiso 1 1 calc R
O1W O -1.633(3) 1.018(2) -0.0869(15) 0.166(16) Uani 0.50 1 d P
O2W O -1.386(2) 1.0310(10) -0.0799(12) 0.243(12) Uani 1 1 d .
O3W O -1.2625(17) 1.0231(11) 0.0134(9) 0.158(6) Uani 1 1 d .

loop_
_atom_site_aniso_label
_atom_site_aniso_U_11
_atom_site_aniso_U_22
_atom_site_aniso_U_33
_atom_site_aniso_U_23
_atom_site_aniso_U_13
_atom_site_aniso_U_12
Mn1 0.0115(11) 0.0171(13) 0.0117(12) 0.0032(10) 0.0027(9) 0.0039(10)
Mo1 0.0205(5) 0.0276(7) 0.0195(6) 0.0125(5) 0.0009(4) -0.0008(5)
Mo2 0.0153(5) 0.0365(7) 0.0126(5) -0.0013(5) 0.0051(4) 0.0072(5)
Mo3 0.0189(5) 0.0186(6) 0.0253(6) -0.0012(5) -0.0026(4) 0.0076(5)
S1 0.0283(15) 0.0254(17) 0.0177(15) 0.0036(13) 0.0035(12) 0.0109(13)
S2 0.0311(16) 0.0265(18) 0.0237(16) -0.0046(14) -0.0089(13) 0.0146(14)
S3 0.0218(14) 0.0268(17) 0.0135(14) 0.0013(12) 0.0023(11) 0.0107(13)
S4 0.0203(14) 0.0285(17) 0.0210(15) 0.0045(13) 0.0037(12) 0.0124(13)
S5 0.0207(14) 0.0286(18) 0.0183(15) 0.0028(13) 0.0032(11) 0.0131(13)
S6 0.0227(14) 0.0271(17) 0.0158(14) 0.0017(13) 0.0023(11) 0.0128(13)
S7 0.0252(15) 0.0297(18) 0.0205(15) -0.0056(13) -0.0033(12) 0.0129(14)
S8 0.0254(15) 0.0302(18) 0.0172(15) -0.0007(13) 0.0029(12) 0.0130(13)
S9 0.0326(16) 0.0300(18) 0.0163(15) -0.0020(13) 0.0008(12) 0.0163(14)
S10 0.0239(15) 0.0348(19) 0.0149(14) 0.0021(13) 0.0004(12) 0.0140(14)
S11 0.0218(14) 0.0280(18) 0.0172(14) -0.0014(13) 0.0007(12) 0.0107(13)
S12 0.0226(14) 0.0266(17) 0.0148(14) -0.0002(12) 0.0020(11) 0.0116(13)
S13 0.0177(13) 0.0283(17) 0.0170(14) 0.0026(13) 0.0004(11) 0.0090(13)
S14 0.0193(14) 0.0255(17) 0.0139(14) 0.0021(12) 0.0005(11) 0.0075(13)
S15 0.0203(14) 0.0263(17) 0.0166(14) 0.0013(12) -0.0021(11) 0.0095(13)
S16 0.0230(14) 0.0380(19) 0.0137(14) 0.0028(13) 0.0008(11) 0.0144(14)
S17 0.0357(17) 0.0313(18) 0.0181(15) 0.0050(14) 0.0102(13) 0.0172(15)
S18 0.0241(15) 0.0313(18) 0.0180(15) 0.0012(13) 0.0033(12) 0.0123(14)
S19 0.0203(14) 0.0308(17) 0.0159(14) 0.0017(13) 0.0035(11) 0.0139(13)
S20 0.0193(13) 0.0267(17) 0.0166(14) 0.0009(13) 0.0051(11) 0.0105(13)
C1 0.028(6) 0.017(6) 0.012(5) -0.008(5) 0.002(5) -0.010(5)
C2 0.038(7) 0.044(8) 0.022(6) 0.025(6) -0.007(5) 0.005(6)
C3 0.022(5) 0.017(6) 0.006(5) -0.001(4) -0.002(4) 0.008(5)
C4 0.021(6) 0.019(6) 0.020(6) -0.001(5) -0.006(5) 0.006(5)
C5 0.022(5) 0.011(6) 0.024(6) 0.005(5) 0.006(5) 0.006(5)
C6 0.011(5) 0.021(6) 0.028(6) 0.006(5) 0.004(5) 0.000(5)
C7 0.019(5) 0.010(6) 0.016(6) -0.004(5) -0.001(4) -0.003(5)
C8 0.017(5) 0.027(7) 0.022(6) 0.015(5) 0.010(5) 0.010(5)
C9 0.032(6) 0.013(6) 0.015(6) -0.003(5) 0.002(5) -0.002(5)
C10 0.022(6) 0.015(6) 0.016(6) -0.004(5) -0.003(5) -0.003(5)
C11 0.018(5) 0.023(7) 0.017(6) -0.001(5) 0.003(4) 0.005(5)
C12 0.025(6) 0.037(8) 0.012(6) 0.014(5) -0.006(5) 0.003(6)
C13 0.021(5) 0.010(6) 0.013(5) 0.001(4) 0.003(4) 0.008(5)
C14 0.016(5) 0.014(6) 0.014(5) -0.002(5) -0.003(4) -0.001(5)
C15 0.016(5) 0.013(6) 0.026(6) 0.007(5) 0.004(5) 0.000(5)
C16 0.016(5) 0.030(7) 0.027(6) 0.012(6) 0.013(5) 0.012(5)
C17 0.017(5) 0.012(6) 0.008(5) -0.007(4) -0.004(4) 0.002(4)
C18 0.017(4) 0.019(4) 0.009(4) 0.004(3) 0.000(3) 0.005(3)
C19 0.046(8) 0.107(13) 0.022(7) 0.034(8) 0.008(6) 0.044(9)
C20 0.047(8) 0.071(10) 0.011(6) 0.003(6) -0.004(5) 0.045(8)
C21 0.053(10) 0.32(3) 0.014(8) -0.028(12) -0.023(7) 0.109(15)
C22 0.128(15) 0.120(15) 0.013(7) 0.003(8) -0.003(8) 0.105(13)
C23 0.023(6) 0.023(7) 0.010(5) 0.006(5) -0.002(5) 0.003(5)
C24 0.028(6) 0.027(7) 0.019(6) 0.004(5) 0.012(5) 0.010(5)
C25 0.013(5) 0.027(6) 0.019(5) 0.012(5) 0.007(4) 0.014(5)
C26 0.010(5) 0.014(6) 0.020(6) 0.001(5) 0.004(4) -0.003(4)
C27 0.023(6) 0.013(6) 0.021(6) -0.004(5) 0.011(5) 0.002(5)
C28 0.008(5) 0.014(6) 0.020(6) -0.005(5) 0.001(4) -0.002(4)
C29 0.013(5) 0.011(6) 0.021(6) -0.003(5) -0.001(4) 0.002(4)
C30 0.011(5) 0.027(7) 0.026(6) 0.000(5) 0.008(5) 0.001(5)
O1 0.019(4) 0.028(5) 0.030(4) 0.013(4) -0.002(3) -0.003(3)
O2 0.019(4) 0.064(6) 0.018(4) 0.010(4) 0.008(3) 0.011(4)
O3 0.037(5) 0.044(6) 0.036(5) 0.017(4) 0.006(4) -0.015(4)
O4 0.019(4) 0.045(5) 0.018(4) -0.001(4) 0.011(3) 0.017(4)
O5 0.032(4) 0.036(5) 0.031(5) -0.003(4) -0.002(4) 0.006(4)
O6 0.007(3) 0.037(5) 0.020(4) 0.000(4) 0.000(3) 0.015(3)
O7 0.020(4) 0.023(5) 0.040(5) -0.001(4) -0.013(4) 0.016(4)
O8 0.017(4) 0.035(5) 0.009(4) 0.003(3) 0.002(3) 0.001(3)
O9 0.027(4) 0.050(6) 0.038(5) 0.021(5) 0.003(4) 0.008(4)
O10 0.012(3) 0.031(5) 0.010(4) 0.004(3) 0.000(3) -0.003(3)
O11 0.012(3) 0.019(4) 0.019(4) 0.004(3) 0.003(3) -0.001(3)
O12 0.005(3) 0.028(4) 0.014(4) 0.007(3) 0.000(3) -0.001(3)
O13 0.013(4) 0.037(5) 0.022(4) -0.005(4) 0.002(3) -0.002(4)
O1W 0.16(3) 0.058(19) 0.22(4) -0.03(2) -0.08(3) 0.056(19)
O2W 0.23(2) 0.034(9) 0.52(4) 0.026(15) 0.26(2) 0.002(11)
O3W 0.168(16) 0.081(11) 0.227(19) 0.030(12) 0.055(15) 0.022(11)

loop_
_atom_type_symbol
_atom_type_description
_atom_type_scat_dispersion_real
_atom_type_scat_dispersion_imag
_atom_type_scat_source
C C 0.0033 0.0016 'International Tables Vol C Tables 4.2.6.8 and 6.1.1.4'
H H 0.0000 0.0000 'International Tables Vol C Tables 4.2.6.8 and 6.1.1.4'
O O 0.0106 0.0060 'International Tables Vol C Tables 4.2.6.8 and 6.1.1.4'
S S 0.1246 0.1234 'International Tables Vol C Tables 4.2.6.8 and 6.1.1.4'
Mn Mn 0.3368 0.7283 'International Tables Vol C Tables 4.2.6.8 and 6.1.1.4'
Mo Mo -1.6832 0.6857 'International Tables Vol C Tables 4.2.6.8 and 6.1.1.4'

loop_
_geom_angle_atom_site_label_1
_geom_angle_atom_site_label_2
_geom_angle_atom_site_label_3
_geom_angle
_geom_angle_site_symmetry_1
_geom_angle_site_symmetry_3
O12 Mn1 O12 180.0(5) 2_365 .
O12 Mn1 O11 92.8(3) 2_365 2_365
O12 Mn1 O11 87.2(3) . 2_365
O12 Mn1 O11 87.2(3) 2_365 .
O12 Mn1 O11 92.8(3) . .
O11 Mn1 O11 180.0(4) 2_365 .
O12 Mn1 O10 86.9(3) 2_365 .
O12 Mn1 O10 93.1(3) . .
O11 Mn1 O10 86.9(2) 2_365 .
O11 Mn1 O10 93.1(2) . .
O12 Mn1 O10 93.1(3) 2_365 2_365
O12 Mn1 O10 86.9(3) . 2_365
O11 Mn1 O10 93.1(2) 2_365 2_365
O11 Mn1 O10 86.9(2) . 2_365
O10 Mn1 O10 180.0(2) . 2_365
O3 Mo1 O9 105.3(4) . .
O3 Mo1 O1 98.2(3) . .
O9 Mo1 O1 101.4(3) . .
O3 Mo1 O8 104.2(3) . .
O9 Mo1 O8 95.6(3) . .
O1 Mo1 O8 147.1(3) . .
O3 Mo1 O10 94.4(3) . 2_365
O9 Mo1 O10 158.5(3) . 2_365
O1 Mo1 O10 83.9(3) . 2_365
O8 Mo1 O10 70.8(3) . 2_365
O3 Mo1 O11 164.5(3) . .
O9 Mo1 O11 88.4(3) . .
O1 Mo1 O11 71.6(3) . .
O8 Mo1 O11 81.1(2) . .
O10 Mo1 O11 73.4(2) 2_365 .
O4 Mo2 O2 105.7(3) . .
O4 Mo2 O6 101.0(3) . .
O2 Mo2 O6 97.9(3) . .
O4 Mo2 O8 97.5(3) . .
O2 Mo2 O8 103.7(3) . .
O6 Mo2 O8 146.5(3) . .
O4 Mo2 O10 158.7(3) . 2_365
O2 Mo2 O10 94.6(3) . 2_365
O6 Mo2 O10 82.2(3) . 2_365
O8 Mo2 O10 70.9(3) . 2_365
O4 Mo2 O12 87.7(3) . .
O2 Mo2 O12 164.6(3) . .
O6 Mo2 O12 71.5(2) . .
O8 Mo2 O12 81.7(2) . .
O10 Mo2 O12 73.3(2) 2_365 .
O7 Mo3 O5 105.3(3) . .
O7 Mo3 O6 99.7(3) . .
O5 Mo3 O6 102.0(3) . .
O7 Mo3 O1 101.6(3) . 2_365
O5 Mo3 O1 98.6(3) . 2_365
O6 Mo3 O1 145.1(3) . 2_365
O7 Mo3 O11 91.3(3) . 2_365
O5 Mo3 O11 162.5(3) . 2_365
O6 Mo3 O11 79.9(3) . 2_365
O1 Mo3 O11 72.3(3) 2_365 2_365
O7 Mo3 O12 158.7(3) . .
O5 Mo3 O12 95.5(3) . .
O6 Mo3 O12 71.1(2) . .
O1 Mo3 O12 79.2(2) 2_365 .
O11 Mo3 O12 68.4(2) 2_365 .
C3 S1 C1 99.9(5) . .
C4 S2 C2 102.2(5) . .
C5 S3 C3 95.5(5) . .
C5 S4 C4 94.7(5) . .
C6 S5 C7 95.4(5) . .
C6 S6 C8 94.9(5) . .
C7 S7 C9 101.1(5) . .
C8 S8 C10 102.0(5) . .
C13 S9 C11 104.2(5) . .
C14 S10 C12 98.7(5) . .
C13 S11 C15 95.1(5) . .
C15 S12 C14 97.3(5) . .
C16 S13 C17 95.3(5) . .
C16 S14 C18 95.1(5) . .
C17 S15 C19 96.5(5) . .
C18 S16 C20 101.9(5) . .
C23 S17 C21 99.8(6) . .
C24 S18 C22 101.8(6) . .
C25 S19 C23 95.7(5) . .
C25 S20 C24 94.5(5) . .
C2 C1 S1 112.8(7) . .
C1 C2 S2 115.1(7) . .
C4 C3 S1 127.7(8) . .
C4 C3 S3 116.5(8) . .
S1 C3 S3 115.7(6) . .
C3 C4 S2 129.4(8) . .
C3 C4 S4 117.0(7) . .
S2 C4 S4 113.5(6) . .
C6 C5 S3 122.3(8) . .
C6 C5 S4 121.9(8) . .
S3 C5 S4 115.8(6) . .
C5 C6 S5 121.4(8) . .
C5 C6 S6 122.8(8) . .
S5 C6 S6 115.7(6) . .
C8 C7 S7 129.7(8) . .
C8 C7 S5 116.7(8) . .
S7 C7 S5 113.6(6) . .
C7 C8 S8 127.8(8) . .
C7 C8 S6 117.2(8) . .
S8 C8 S6 115.0(6) . .
C10 C9 S7 114.2(7) . .
C9 C10 S8 113.9(7) . .
C12 C11 S9 115.4(7) . .
C11 C12 S10 114.4(7) . .
C14 C13 S9 128.1(8) . .
C14 C13 S11 118.7(8) . .
S9 C13 S11 113.2(5) . .
C13 C14 S10 127.9(8) . .
C13 C14 S12 114.7(7) . .
S10 C14 S12 117.3(6) . .
C16 C15 S12 124.7(8) . .
C16 C15 S11 121.6(8) . .
S12 C15 S11 113.6(6) . .
C15 C16 S14 120.8(8) . .
C15 C16 S13 123.5(8) . .
S14 C16 S13 115.7(6) . .
C18 C17 S15 128.4(8) . .
C18 C17 S13 116.3(7) . .
S15 C17 S13 115.2(6) . .
C17 C18 S16 129.3(7) . .
C17 C18 S14 117.3(8) . .
S16 C18 S14 113.3(6) . .
C20 C19 S15 117.9(9) . .
C19 C20 S16 117.3(9) . .
C22 C21 S17 133.5(12) . .
C21 C22 S18 126.5(11) . .
C24 C23 S17 128.5(8) . .
C24 C23 S19 116.1(8) . .
S17 C23 S19 115.4(6) . .
C23 C24 S18 129.0(8) . .
C23 C24 S20 117.2(8) . .
S18 C24 S20 113.7(6) . .
C25 C25 S19 122.5(9) 2_356 .
C25 C25 S20 121.0(10) 2_356 .
S19 C25 S20 116.4(5) . .
C27 C26 C28 113.6(8) . .
C27 C26 C29 112.0(8) . .
C28 C26 C29 111.4(8) . .
C27 C26 C30 106.2(7) . .
C28 C26 C30 107.4(8) . .
C29 C26 C30 105.6(8) . .
O10 C27 C26 116.1(7) . .
O11 C28 C26 113.7(7) . .
O12 C29 C26 112.2(7) . .
O13 C30 C26 111.9(8) . .
Mo1 O1 Mo3 120.6(3) . 2_365
Mo2 O6 Mo3 122.0(3) . .
Mo2 O8 Mo1 120.5(3) . .
C27 O10 Mn1 111.5(5) . .
C27 O10 Mo1 123.1(6) . 2_365
Mn1 O10 Mo1 99.2(3) . 2_365
C27 O10 Mo2 124.8(6) . 2_365
Mn1 O10 Mo2 98.5(3) . 2_365
Mo1 O10 Mo2 94.5(2) 2_365 2_365
C28 O11 Mn1 116.7(5) . .
C28 O11 Mo3 120.0(5) . 2_365
Mn1 O11 Mo3 103.1(3) . 2_365
C28 O11 Mo1 122.1(5) . .
Mn1 O11 Mo1 100.5(3) . .
Mo3 O11 Mo1 89.6(2) 2_365 .
C29 O12 Mn1 118.3(6) . .
C29 O12 Mo2 122.2(5) . .
Mn1 O12 Mo2 101.3(3) . .
C29 O12 Mo3 119.1(5) . .
Mn1 O12 Mo3 101.3(2) . .
Mo2 O12 Mo3 89.3(2) . .

loop_
_geom_bond_atom_site_label_1
_geom_bond_atom_site_label_2
_geom_bond_distance
_geom_bond_site_symmetry_2
Mn1 O12 1.916(7) 2_365
Mn1 O12 1.916(7) .
Mn1 O11 1.924(6) 2_365
Mn1 O11 1.924(6) .
Mn1 O10 2.122(6) .
Mn1 O10 2.122(6) 2_365
Mo1 O3 1.690(7) .
Mo1 O9 1.722(7) .
Mo1 O1 1.885(7) .
Mo1 O8 1.933(7) .
Mo1 O10 2.260(6) 2_365
Mo1 O11 2.400(6) .
Mo2 O4 1.704(7) .
Mo2 O2 1.723(7) .
Mo2 O6 1.903(6) .
Mo2 O8 1.905(7) .
Mo2 O10 2.277(7) 2_365
Mo2 O12 2.380(6) .
Mo3 O7 1.713(6) .
Mo3 O5 1.714(7) .
Mo3 O6 1.923(7) .
Mo3 O1 1.950(7) 2_365
Mo3 O11 2.326(7) 2_365
Mo3 O12 2.383(6) .
S1 C3 1.730(10) .
S1 C1 1.782(10) .
S2 C4 1.731(10) .
S2 C2 1.770(12) .
S3 C5 1.709(11) .
S3 C3 1.768(9) .
S4 C5 1.750(10) .
S4 C4 1.761(11) .
S5 C6 1.719(10) .
S5 C7 1.752(10) .
S6 C6 1.740(11) .
S6 C8 1.750(10) .
S7 C7 1.733(10) .
S7 C9 1.791(10) .
S8 C8 1.738(11) .
S8 C10 1.797(9) .
S9 C13 1.742(10) .
S9 C11 1.799(9) .
S10 C14 1.716(9) .
S10 C12 1.804(10) .
S11 C13 1.744(9) .
S11 C15 1.766(11) .
S12 C15 1.729(10) .
S12 C14 1.754(10) .
S13 C16 1.724(10) .
S13 C17 1.768(9) .
S14 C16 1.723(11) .
S14 C18 1.761(9) .
S15 C17 1.735(9) .
S15 C19 1.780(11) .
S16 C18 1.731(10) .
S16 C20 1.780(10) .
S17 C23 1.714(11) .
S17 C21 1.751(14) .
S18 C24 1.733(10) .
S18 C22 1.750(13) .
S19 C25 1.706(10) .
S19 C23 1.752(9) .
S20 C25 1.738(9) .
S20 C24 1.752(10) .
C1 C2 1.528(14) .
C3 C4 1.339(13) .
C5 C6 1.388(13) .
C7 C8 1.343(13) .
C9 C10 1.523(13) .
C11 C12 1.512(13) .
C13 C14 1.353(13) .
C15 C16 1.347(13) .
C17 C18 1.326(13) .
C19 C20 1.431(16) .
C21 C22 1.262(17) .
C23 C24 1.355(14) .
C25 C25 1.392(18) 2_356
C26 C27 1.531(12) .
C26 C28 1.531(13) .
C26 C29 1.547(13) .
C26 C30 1.557(12) .
C27 O10 1.440(10) .
C28 O11 1.458(10) .
C29 O12 1.450(10) .
C30 O13 1.422(11) .
O1 Mo3 1.950(7) 2_365
O10 Mo1 2.260(6) 2_365
O10 Mo2 2.277(7) 2_365
O11 Mo3 2.326(7) 2_365
